data_7117839
loop_
_publ_author_name
'Ping Li'
'Josef M. Maier'
'Jungwun Hwang'
'Mark D. Smith'
'Jeanette A. Krause'
'Brian T. Mullis'
'Sharon M. S. Strickland'
'Ken D. Shimizu'

_publ_section_title
;
 Solvent-induced reversible solid-state colour change of an intramolecular
 charge-transfer complex
;
_journal_name_full Chem.Commun.
_journal_page_first 14809
_journal_paper_doi 10.1039/C5cc06140G
_journal_volume 51
_journal_year 2015
_chemical_formula_moiety 'C72 H54 N2 O8'
_chemical_formula_sum 'C72 H54 N2 O8'
_chemical_formula_weight 1075.17
_space_group_crystal_system triclinic
_space_group_IT_number 2
_space_group_name_Hall '-P 1'
_space_group_name_H-M_alt 'P -1'
_symmetry_space_group_name_Hall '-P 1'
_symmetry_space_group_name_H-M 'P -1'
_atom_sites_solution_hydrogens geom
_atom_sites_solution_primary direct
_audit_creation_date 2014-11-17
_audit_creation_method
;
Olex2 1.2
(compiled 2014.09.19 svn.r3010 for OlexSys, GUI svn.r4874)
;
_audit_update_record
;
2015-07-12 deposited with the CCDC.
2015-08-17 downloaded from the CCDC.
;
_cell_angle_alpha 108.388(2)
_cell_angle_beta 98.716(2)
_cell_angle_gamma 104.328(2)
_cell_formula_units_Z 1
_cell_length_a 8.4849(7)
_cell_length_b 12.6610(11)
_cell_length_c 13.7331(12)
_cell_measurement_reflns_used 7606
_cell_measurement_temperature 150(2)
_cell_measurement_theta_max 29.043
_cell_measurement_theta_min 2.790
_cell_volume 1313.5(2)
_computing_cell_refinement 'SAINT v8.34A (Bruker, 2013)'
_computing_data_reduction 'SAINT v8.34A (Bruker, 2013)'
_computing_molecular_graphics 'Olex2 (Dolomanov et al., 2009)'
_computing_publication_material 'Olex2 (Dolomanov et al., 2009)'
_computing_structure_refinement 'ShelXL (Sheldrick, 2008)'
_computing_structure_solution 'ShelXS (Sheldrick, 2008)'
_diffrn_ambient_temperature 150(2)
_diffrn_measured_fraction_theta_full 0.986
_diffrn_measured_fraction_theta_max 0.984
_diffrn_measurement_device_type 'Bruker PHOTON100 CMOS'
_diffrn_measurement_method 'phi and omega scans'
_diffrn_radiation_monochromator 'Si-<111> channel cut crystal'
_diffrn_radiation_type synchrotron
_diffrn_radiation_wavelength 0.7749
_diffrn_reflns_av_R_equivalents 0.0396
_diffrn_reflns_av_unetI/netI 0.0433
_diffrn_reflns_laue_measured_fraction_full 0.986
_diffrn_reflns_laue_measured_fraction_max 0.984
_diffrn_reflns_limit_h_max 10
_diffrn_reflns_limit_h_min -10
_diffrn_reflns_limit_k_max 15
_diffrn_reflns_limit_k_min -15
_diffrn_reflns_limit_l_max 17
_diffrn_reflns_limit_l_min -17
_diffrn_reflns_number 21985
_diffrn_reflns_point_group_measured_fraction_full 0.986
_diffrn_reflns_point_group_measured_fraction_max 0.984
_diffrn_reflns_theta_full 29.200
_diffrn_reflns_theta_max 29.223
_diffrn_reflns_theta_min 2.089
_diffrn_source synchrotron
_exptl_absorpt_coefficient_mu 0.107
_exptl_absorpt_correction_T_max 0.9281
_exptl_absorpt_correction_T_min 0.8391
_exptl_absorpt_correction_type multi-scan
_exptl_absorpt_process_details
;
SADABS-2014/4 (Bruker,2014) was used for absorption correction.
wR2(int) was 0.0886 before and 0.0484 after correction.
The Ratio of minimum to maximum transmission is 0.9041.
The \l/2 correction factor is Not present.
;
_exptl_crystal_colour yellow-orange
_exptl_crystal_density_diffrn 1.359
_exptl_crystal_density_meas .
_exptl_crystal_description plate
_exptl_crystal_F_000 564
_exptl_crystal_size_max 0.07
_exptl_crystal_size_mid 0.04
_exptl_crystal_size_min 0.01
_refine_diff_density_max 0.264
_refine_diff_density_min -0.292
_refine_diff_density_rms 0.039
_refine_ls_extinction_coef .
_refine_ls_extinction_method none
_refine_ls_goodness_of_fit_ref 1.043
_refine_ls_hydrogen_treatment constr
_refine_ls_matrix_type full
_refine_ls_number_parameters 537
_refine_ls_number_reflns 5423
_refine_ls_number_restraints 78
_refine_ls_restrained_S_all 1.061
_refine_ls_R_factor_all 0.0824
_refine_ls_R_factor_gt 0.0518
_refine_ls_shift/su_max 0.000
_refine_ls_shift/su_mean 0.000
_refine_ls_structure_factor_coef Fsqd
_refine_ls_weighting_details 'w=1/[\s^2^(Fo^2^)+(0.0398P)^2^+0.7072P] where P=(Fo^2^+2Fc^2^)/3'
_refine_ls_weighting_scheme calc
_refine_ls_wR_factor_gt 0.1141
_refine_ls_wR_factor_ref 0.1266
_reflns_number_gt 3769
_reflns_number_total 5423
_reflns_threshold_expression 'I > 2\s(I)'
_cod_data_source_file c5cc06140g2.cif.txt
_cod_data_source_block usca048_0m
_cod_database_code 7117839
_shelxl_version_number 2014/6
_shelx_space_group_comment
;
The symmetry employed for this shelxl refinement is uniquely defined
by the following loop, which should always be used as a source of
symmetry information in preference to the above space-group names.
They are only intended as comments.
;
_shelx_estimated_absorpt_t_max 0.999
_shelx_estimated_absorpt_t_min 0.993
_olex2_refinement_description
;
1. Fixed Uiso
 At 1.2 times of:
  All C(H) groups, All C(H,H) groups
 At 1.5 times of:
  All C(H,H,H) groups
2. Shared sites
{C32A, C32B}
3. Restrained distances
 C9-O3A \\sim C9-O3B
 with sigma of 0.01
4. Uiso/Uaniso restraints and constraints
Uanis(O4A) \\sim Ueq, Uanis(O4B) \\sim Ueq: with sigma of 0.005 and sigma for
terminal atoms of 0.01
Uanis(C17A) = Uanis(C17B)
Uanis(O4A) = Uanis(O4B)
Uanis(O3A) = Uanis(O3B)
Uanis(C14A) = Uanis(C14B)
Uanis(C31A) = Uanis(C26B)
Uanis(C15A) = Uanis(C15B)
Uanis(C32A) = Uanis(C32B)
Uanis(C36A) = Uanis(C36B)
5. Same fragment restrains
{O3A, O4A, C14A, C15A, C16A, C17A, C18A, C19A, C20A, C21A, C22A, C23A, C24A,
C25A, C26A, C27A, C28A, C29A, C30A, C31A}
as
{O3B, O4B, C14B, C15B, C16B, C17B, C18B, C19B, C20B, C21B, C22B, C23B, C24B,
C25B, C26B, C27B, C28B, C29B, C30B, C31B}
{C32A, C33A, C34A, C35A, C36A}
as
{C32B, C33B, C34B, C35B, C36B}
6. Others
 Sof(O3B)=Sof(O4B)=Sof(C14B)=Sof(C15B)=Sof(H15C)=Sof(H15D)=Sof(C16B)=Sof(C17B)=
 Sof(C18B)=Sof(H18B)=Sof(C19B)=Sof(H19B)=Sof(C20B)=Sof(C21B)=Sof(C22B)=
 Sof(C23B)=Sof(C24B)=Sof(H24B)=Sof(C25B)=Sof(H25B)=Sof(C26B)=Sof(H26B)=
 Sof(C27B)=Sof(H27B)=Sof(C28B)=Sof(H28B)=Sof(C29B)=Sof(C30B)=Sof(H30B)=
 Sof(C31B)=Sof(H31B)=1-FVAR(1)
 Sof(O3A)=Sof(O4A)=Sof(C14A)=Sof(C15A)=Sof(H15A)=Sof(H15B)=Sof(C16A)=Sof(C17A)=
 Sof(C18A)=Sof(H18A)=Sof(C19A)=Sof(H19A)=Sof(C20A)=Sof(C21A)=Sof(C22A)=
 Sof(C23A)=Sof(C24A)=Sof(H24A)=Sof(C25A)=Sof(H25A)=Sof(C26A)=Sof(H26A)=
 Sof(C27A)=Sof(H27A)=Sof(C28A)=Sof(H28A)=Sof(C29A)=Sof(C30A)=Sof(H30A)=
 Sof(C31A)=Sof(H31A)=FVAR(1)
 Sof(C32B)=Sof(C33B)=Sof(H33D)=Sof(H33E)=Sof(H33F)=Sof(C34B)=Sof(H34D)=
 Sof(H34E)=Sof(H34F)=Sof(C35B)=Sof(H35C)=Sof(H35D)=Sof(C36B)=Sof(H36D)=
 Sof(H36E)=Sof(H36F)=1-FVAR(2)
 Sof(C32A)=Sof(C33A)=Sof(H33A)=Sof(H33B)=Sof(H33C)=Sof(C34A)=Sof(H34A)=
 Sof(H34B)=Sof(H34C)=Sof(C35A)=Sof(H35A)=Sof(H35B)=Sof(C36A)=Sof(H36A)=
 Sof(H36B)=Sof(H36C)=FVAR(2)
7.a Secondary CH2 refined with riding coordinates:
 C15A(H15A,H15B), C15B(H15C,H15D), C35A(H35A,H35B), C35B(H35C,H35D)
7.b Aromatic/amide H refined with riding coordinates:
 C6(H6), C7(H7), C10(H10), C11(H11), C13(H13), C18A(H18A), C19A(H19A),
 C24A(H24A), C25A(H25A), C26A(H26A), C27A(H27A), C28A(H28A), C30A(H30A),
 C31A(H31A), C18B(H18B), C19B(H19B), C24B(H24B), C25B(H25B), C26B(H26B),
 C27B(H27B), C28B(H28B), C30B(H30B), C31B(H31B)
7.c Idealised Me refined as rotating group:
 C33A(H33A,H33B,H33C), C34A(H34A,H34B,H34C), C36A(H36A,H36B,H36C), C33B(H33D,
 H33E,H33F), C34B(H34D,H34E,H34F), C36B(H36D,H36E,H36F)
;
_olex2_submission_special_instructions 'No special instructions were received'

loop_
_space_group_symop_operation_xyz
'x, y, z'
'-x, -y, -z'

loop_
_atom_site_label
_atom_site_type_symbol
_atom_site_fract_x
_atom_site_fract_y
_atom_site_fract_z
_atom_site_U_iso_or_equiv
_atom_site_adp_type
_atom_site_occupancy
_atom_site_site_symmetry_order
_atom_site_calc_flag
_atom_site_refinement_flags_posn
_atom_site_refinement_flags_adp
_atom_site_refinement_flags_occupancy
_atom_site_disorder_assembly
_atom_site_disorder_group
O1 O 0.34724(18) 0.19584(12) 0.22580(11) 0.0415(4) Uani 1 1 d . . . . .
O2 O -0.00255(18) 0.40173(12) 0.33499(11) 0.0428(4) Uani 1 1 d . . . . .
N1 N 0.17156(19) 0.29856(13) 0.28139(12) 0.0295(4) Uani 1 1 d . . . . .
C1 C 0.3292(2) 0.28020(16) 0.29028(15) 0.0318(4) Uani 1 1 d . . . . .
C2 C 0.4664(2) 0.36642(15) 0.38173(14) 0.0290(4) Uani 1 1 d . . . . .
C3 C 0.4351(2) 0.46072(15) 0.45553(14) 0.0271(4) Uani 1 1 d . . . . .
C4 C 0.2765(2) 0.47699(15) 0.44135(14) 0.0291(4) Uani 1 1 d . . . . .
C5 C 0.1372(2) 0.39317(16) 0.35016(15) 0.0312(4) Uani 1 1 d . . . . .
C6 C 0.6223(2) 0.35269(16) 0.39649(15) 0.0338(4) Uani 1 1 d . . . . .
H6 H 0.6432 0.2897 0.3463 0.041 Uiso 1 1 calc R . . . .
C7 C 0.2491(2) 0.56907(16) 0.51482(15) 0.0338(4) Uani 1 1 d . . . . .
H7 H 0.1416 0.5796 0.5052 0.041 Uiso 1 1 calc R . . . .
C8 C 0.0333(2) 0.20703(15) 0.20022(15) 0.0300(4) Uani 1 1 d . . . . .
C9 C 0.0140(2) 0.19213(16) 0.09532(15) 0.0338(5) Uani 1 1 d . . . . .
C10 C -0.1086(3) 0.09809(18) 0.01878(16) 0.0395(5) Uani 1 1 d . . . . .
H10 H -0.1197 0.0875 -0.0538 0.047 Uiso 1 1 calc R . . . .
C11 C -0.2167(3) 0.01820(17) 0.04768(16) 0.0400(5) Uani 1 1 d . . . . .
H11 H -0.2998 -0.0481 -0.0058 0.048 Uiso 1 1 calc R . . . .
C12 C -0.2055(2) 0.03352(17) 0.15366(16) 0.0364(5) Uani 1 1 d . . . . .
C13 C -0.0790(2) 0.12919(17) 0.22861(16) 0.0347(5) Uani 1 1 d . . . . .
H13 H -0.0688 0.1419 0.3016 0.042 Uiso 1 1 calc R . . . .
O3A O 0.1350(8) 0.2667(5) 0.0663(8) 0.0377(11) Uani 0.721(3) 1 d . . P A 1
O4A O -0.0388(5) 0.3715(4) 0.0535(5) 0.0829(15) Uani 0.721(3) 1 d . U P A 1
C14A C 0.0955(5) 0.3591(5) 0.0524(7) 0.0435(12) Uani 0.721(3) 1 d . . P A 1
C15A C 0.2410(4) 0.4355(3) 0.0298(3) 0.0409(9) Uani 0.721(3) 1 d . . P A 1
H15A H 0.2093 0.5012 0.0174 0.049 Uiso 0.721(3) 1 calc R . P A 1
H15B H 0.2654 0.3890 -0.0356 0.049 Uiso 0.721(3) 1 calc R . P A 1
C16A C 0.3978(4) 0.4845(2) 0.1199(2) 0.0380(8) Uani 0.721(3) 1 d . . P A 1
C17A C 0.4152(18) 0.5787(15) 0.2126(11) 0.0349(9) Uani 0.721(3) 1 d . . P A 1
C18A C 0.2821(4) 0.6293(2) 0.2302(2) 0.0397(8) Uani 0.721(3) 1 d . . P A 1
H18A H 0.1789 0.5986 0.1776 0.048 Uiso 0.721(3) 1 calc R . P A 1
C19A C 0.3026(7) 0.7196(6) 0.3205(5) 0.0408(15) Uani 0.721(3) 1 d . . P A 1
H19A H 0.2124 0.7504 0.3307 0.049 Uiso 0.721(3) 1 calc R . P A 1
C20A C 0.4557(6) 0.7701(4) 0.4012(4) 0.0376(9) Uani 0.721(3) 1 d . . P A 1
C21A C 0.5900(5) 0.7238(3) 0.3866(3) 0.0347(10) Uani 0.721(3) 1 d . . P A 1
C22A C 0.5671(4) 0.6257(3) 0.2932(3) 0.0341(7) Uani 0.721(3) 1 d . . P A 1
C23A C 0.7010(7) 0.5777(5) 0.2797(4) 0.0349(14) Uani 0.721(3) 1 d . . P A 1
C24A C 0.6763(8) 0.4808(5) 0.1885(5) 0.0425(13) Uani 0.721(3) 1 d . . P A 1
H24A H 0.7618 0.4448 0.1801 0.051 Uiso 0.721(3) 1 calc R . P A 1
C25A C 0.5283(4) 0.4366(3) 0.1101(3) 0.0415(8) Uani 0.721(3) 1 d . . P A 1
H25A H 0.5153 0.3717 0.0478 0.050 Uiso 0.721(3) 1 calc R . P A 1
C26A C 0.4788(6) 0.8651(4) 0.4939(4) 0.0423(10) Uani 0.721(3) 1 d . . P A 1
H26A H 0.3885 0.8951 0.5058 0.051 Uiso 0.721(3) 1 calc R . P A 1
C27A C 0.6319(5) 0.9163(3) 0.5691(3) 0.0472(8) Uani 0.721(3) 1 d . . P A 1
H27A H 0.6457 0.9812 0.6316 0.057 Uiso 0.721(3) 1 calc R . P A 1
C28A C 0.7636(4) 0.8732(3) 0.5534(2) 0.0428(8) Uani 0.721(3) 1 d . . P A 1
H28A H 0.8687 0.9104 0.6045 0.051 Uiso 0.721(3) 1 calc R . P A 1
C29A C 0.7458(10) 0.7758(6) 0.4635(5) 0.0349(14) Uani 0.721(3) 1 d . . P A 1
C30A C 0.8776(5) 0.7255(3) 0.4464(3) 0.0406(9) Uani 0.721(3) 1 d . . P A 1
H30A H 0.9837 0.7605 0.4965 0.049 Uiso 0.721(3) 1 calc R . P A 1
C31A C 0.8540(6) 0.6300(5) 0.3612(5) 0.0434(12) Uani 0.721(3) 1 d . . P A 1
H31A H 0.9417 0.5960 0.3546 0.052 Uiso 0.721(3) 1 calc R . P A 1
O3B O 0.118(2) 0.2841(16) 0.075(2) 0.0377(11) Uani 0.279(3) 1 d . . P A 2
O4B O -0.1002(15) 0.3397(13) 0.0223(15) 0.0829(15) Uani 0.279(3) 1 d . U P A 2
C14B C 0.0454(16) 0.3509(16) 0.035(2) 0.0435(12) Uani 0.279(3) 1 d . . P A 2
C15B C 0.1762(12) 0.4524(8) 0.0308(7) 0.0409(9) Uani 0.279(3) 1 d . . P A 2
H15C H 0.2665 0.4251 0.0038 0.049 Uiso 0.279(3) 1 calc R . P A 2
H15D H 0.1250 0.4838 -0.0189 0.049 Uiso 0.279(3) 1 calc R . P A 2
C16B C 0.2501(8) 0.5477(6) 0.1381(5) 0.0373(19) Uani 0.279(3) 1 d . . P A 2
C17B C 0.407(5) 0.563(4) 0.201(3) 0.0349(9) Uani 0.279(3) 1 d . . P A 2
C18B C 0.5142(11) 0.4942(7) 0.1656(7) 0.043(2) Uani 0.279(3) 1 d . . P A 2
H18B H 0.4740 0.4289 0.1004 0.051 Uiso 0.279(3) 1 calc R . P A 2
C19B C 0.6705(14) 0.5219(11) 0.2246(10) 0.037(3) Uani 0.279(3) 1 d . . P A 2
H19B H 0.7399 0.4767 0.1988 0.045 Uiso 0.279(3) 1 calc R . P A 2
C20B C 0.7358(18) 0.6159(13) 0.3241(10) 0.035(3) Uani 0.279(3) 1 d . . P A 2
C21B C 0.6353(11) 0.6879(8) 0.3613(8) 0.041(3) Uani 0.279(3) 1 d . . P A 2
C22B C 0.4721(9) 0.6600(6) 0.2995(5) 0.0355(19) Uani 0.279(3) 1 d . . P A 2
C23B C 0.3710(15) 0.7295(13) 0.3390(12) 0.032(3) Uani 0.279(3) 1 d . . P A 2
C24B C 0.2120(13) 0.7064(8) 0.2758(8) 0.048(3) Uani 0.279(3) 1 d . . P A 2
H24B H 0.1431 0.7523 0.3010 0.057 Uiso 0.279(3) 1 calc R . P A 2
C25B C 0.1535(9) 0.6170(6) 0.1765(6) 0.042(2) Uani 0.279(3) 1 d . . P A 2
H25B H 0.0455 0.6032 0.1343 0.051 Uiso 0.279(3) 1 calc R . P A 2
C26B C 0.902(2) 0.6537(16) 0.3787(15) 0.0434(12) Uani 0.279(3) 1 d . . P A 2
H26B H 0.9753 0.6129 0.3505 0.052 Uiso 0.279(3) 1 calc R . P A 2
C27B C 0.9672(14) 0.7508(9) 0.4748(9) 0.053(3) Uani 0.279(3) 1 d . . P A 2
H27B H 1.0800 0.7717 0.5138 0.064 Uiso 0.279(3) 1 calc R . P A 2
C28B C 0.8648(14) 0.8156(8) 0.5119(7) 0.049(2) Uani 0.279(3) 1 d . . P A 2
H28B H 0.9091 0.8821 0.5761 0.059 Uiso 0.279(3) 1 calc R . P A 2
C29B C 0.698(2) 0.7855(17) 0.4574(15) 0.038(5) Uani 0.279(3) 1 d . . P A 2
C30B C 0.5904(12) 0.8516(7) 0.4978(7) 0.045(2) Uani 0.279(3) 1 d . . P A 2
H30B H 0.6288 0.9144 0.5646 0.054 Uiso 0.279(3) 1 calc R . P A 2
C31B C 0.4370(14) 0.8220(11) 0.4389(9) 0.043(3) Uani 0.279(3) 1 d . . P A 2
H31B H 0.3662 0.8656 0.4653 0.051 Uiso 0.279(3) 1 calc R . P A 2
C32A C -0.3234(3) -0.05594(19) 0.18506(18) 0.0456(5) Uani 0.879(4) 1 d . . P B 1
C33A C -0.3154(4) -0.0071(2) 0.3050(2) 0.0547(8) Uani 0.879(4) 1 d . . P B 1
H33A H -0.2015 0.0086 0.3461 0.082 Uiso 0.879(4) 1 calc GR . P B 1
H33B H -0.3952 -0.0649 0.3222 0.082 Uiso 0.879(4) 1 calc GR . P B 1
H33C H -0.3444 0.0658 0.3227 0.082 Uiso 0.879(4) 1 calc GR . P B 1
C34A C -0.5042(3) -0.0839(3) 0.1267(3) 0.0635(9) Uani 0.879(4) 1 d . . P B 1
H34A H -0.5339 -0.0114 0.1416 0.095 Uiso 0.879(4) 1 calc GR . P B 1
H34B H -0.5784 -0.1379 0.1504 0.095 Uiso 0.879(4) 1 calc GR . P B 1
H34C H -0.5170 -0.1206 0.0503 0.095 Uiso 0.879(4) 1 calc GR . P B 1
C35A C -0.2726(3) -0.1666(2) 0.1589(2) 0.0479(7) Uani 0.879(4) 1 d . . P B 1
H35A H -0.2805 -0.1974 0.0819 0.058 Uiso 0.879(4) 1 calc R . P B 1
H35B H -0.3552 -0.2260 0.1738 0.058 Uiso 0.879(4) 1 calc R . P B 1
C36A C -0.0980(16) -0.1540(15) 0.2175(10) 0.0583(8) Uani 0.879(4) 1 d . . P B 1
H36A H -0.0149 -0.0909 0.2085 0.087 Uiso 0.879(4) 1 calc GR . P B 1
H36B H -0.0735 -0.2278 0.1887 0.087 Uiso 0.879(4) 1 calc GR . P B 1
H36C H -0.0930 -0.1352 0.2930 0.087 Uiso 0.879(4) 1 calc GR . P B 1
C32B C -0.3234(3) -0.05594(19) 0.18506(18) 0.0456(5) Uani 0.121(4) 1 d . . P B 2
C33B C -0.460(2) -0.002(2) 0.218(2) 0.078(8) Uiso 0.121(4) 1 d . . P B 2
H33D H -0.4121 0.0632 0.2870 0.117 Uiso 0.121(4) 1 calc GR . P B 2
H33E H -0.5530 -0.0615 0.2237 0.117 Uiso 0.121(4) 1 calc GR . P B 2
H33F H -0.5018 0.0280 0.1649 0.117 Uiso 0.121(4) 1 calc GR . P B 2
C34B C -0.422(3) -0.1634(15) 0.0811(12) 0.070(7) Uiso 0.121(4) 1 d . . P B 2
H34D H -0.4819 -0.1373 0.0311 0.105 Uiso 0.121(4) 1 calc GR . P B 2
H34E H -0.5028 -0.2212 0.0976 0.105 Uiso 0.121(4) 1 calc GR . P B 2
H34F H -0.3429 -0.1993 0.0493 0.105 Uiso 0.121(4) 1 calc GR . P B 2
C35B C -0.233(3) -0.0985(19) 0.2587(14) 0.066(7) Uiso 0.121(4) 1 d . . P B 2
H35C H -0.3169 -0.1557 0.2751 0.079 Uiso 0.121(4) 1 calc R . P B 2
H35D H -0.1738 -0.0312 0.3259 0.079 Uiso 0.121(4) 1 calc R . P B 2
C36B C -0.106(12) -0.156(11) 0.218(8) 0.0583(8) Uani 0.121(4) 1 d . . P B 2
H36D H -0.1583 -0.2143 0.1463 0.087 Uiso 0.121(4) 1 calc GR . P B 2
H36E H -0.0689 -0.1938 0.2651 0.087 Uiso 0.121(4) 1 calc GR . P B 2
H36F H -0.0091 -0.0957 0.2164 0.087 Uiso 0.121(4) 1 calc GR . P B 2

loop_
_atom_site_aniso_label
_atom_site_aniso_U_11
_atom_site_aniso_U_22
_atom_site_aniso_U_33
_atom_site_aniso_U_23
_atom_site_aniso_U_13
_atom_site_aniso_U_12
O1 0.0425(9) 0.0365(8) 0.0400(8) 0.0045(7) 0.0114(7) 0.0147(7)
O2 0.0328(8) 0.0426(8) 0.0472(9) 0.0083(7) 0.0090(7) 0.0134(7)
N1 0.0312(9) 0.0273(8) 0.0313(8) 0.0120(7) 0.0118(7) 0.0073(7)
C1 0.0362(11) 0.0286(10) 0.0352(11) 0.0150(9) 0.0155(9) 0.0098(8)
C2 0.0336(10) 0.0267(9) 0.0314(10) 0.0144(8) 0.0152(8) 0.0088(8)
C3 0.0322(10) 0.0249(9) 0.0315(10) 0.0159(8) 0.0159(8) 0.0094(7)
C4 0.0312(10) 0.0270(9) 0.0327(10) 0.0143(8) 0.0132(8) 0.0076(8)
C5 0.0350(11) 0.0295(10) 0.0351(11) 0.0160(9) 0.0164(9) 0.0107(8)
C6 0.0369(11) 0.0298(10) 0.0369(11) 0.0105(9) 0.0163(9) 0.0120(9)
C7 0.0311(11) 0.0328(10) 0.0412(11) 0.0144(9) 0.0138(9) 0.0123(9)
C8 0.0317(10) 0.0254(9) 0.0337(10) 0.0130(8) 0.0100(8) 0.0067(8)
C9 0.0355(11) 0.0324(10) 0.0389(11) 0.0205(9) 0.0148(9) 0.0069(9)
C10 0.0429(12) 0.0412(12) 0.0329(11) 0.0175(10) 0.0089(9) 0.0059(10)
C11 0.0403(12) 0.0303(10) 0.0418(12) 0.0136(9) 0.0062(9) 0.0004(9)
C12 0.0342(11) 0.0327(11) 0.0458(12) 0.0212(9) 0.0124(9) 0.0067(9)
C13 0.0381(11) 0.0355(11) 0.0355(11) 0.0186(9) 0.0145(9) 0.0095(9)
O3A 0.0409(16) 0.035(2) 0.0405(19) 0.023(2) 0.0149(11) 0.0040(12)
O4A 0.090(3) 0.065(3) 0.150(4) 0.075(3) 0.079(3) 0.044(2)
C14A 0.057(3) 0.0316(15) 0.045(3) 0.017(2) 0.024(3) 0.009(2)
C15A 0.055(3) 0.0287(15) 0.0413(14) 0.0155(11) 0.0252(17) 0.0062(15)
C16A 0.050(2) 0.0303(15) 0.0433(18) 0.0206(14) 0.0269(16) 0.0099(14)
C17A 0.0437(18) 0.025(5) 0.044(3) 0.0197(15) 0.0222(15) 0.009(3)
C18A 0.047(2) 0.0348(16) 0.0442(19) 0.0195(15) 0.0227(16) 0.0127(14)
C19A 0.041(4) 0.038(3) 0.054(4) 0.022(3) 0.024(3) 0.018(4)
C20A 0.052(3) 0.028(2) 0.041(3) 0.017(2) 0.025(2) 0.013(2)
C21A 0.045(3) 0.029(2) 0.041(2) 0.0214(18) 0.021(2) 0.0119(19)
C22A 0.046(2) 0.0277(16) 0.0426(19) 0.0231(15) 0.0267(17) 0.0129(15)
C23A 0.049(3) 0.033(4) 0.034(4) 0.021(3) 0.023(3) 0.015(3)
C24A 0.054(3) 0.033(3) 0.058(3) 0.025(2) 0.037(2) 0.021(2)
C25A 0.054(2) 0.0307(16) 0.045(2) 0.0152(15) 0.0297(18) 0.0109(15)
C26A 0.053(3) 0.038(2) 0.048(3) 0.022(2) 0.027(2) 0.019(2)
C27A 0.069(2) 0.0387(18) 0.040(2) 0.0160(17) 0.0221(18) 0.0206(17)
C28A 0.055(2) 0.0376(17) 0.0397(18) 0.0186(15) 0.0134(15) 0.0140(15)
C29A 0.045(4) 0.032(2) 0.036(3) 0.021(2) 0.016(3) 0.013(3)
C30A 0.046(2) 0.040(2) 0.046(2) 0.0257(19) 0.0181(19) 0.0144(19)
C31A 0.049(4) 0.037(3) 0.058(3) 0.028(2) 0.026(3) 0.015(3)
O3B 0.0409(16) 0.035(2) 0.0405(19) 0.023(2) 0.0149(11) 0.0040(12)
O4B 0.090(3) 0.065(3) 0.150(4) 0.075(3) 0.079(3) 0.044(2)
C14B 0.057(3) 0.0316(15) 0.045(3) 0.017(2) 0.024(3) 0.009(2)
C15B 0.055(3) 0.0287(15) 0.0413(14) 0.0155(11) 0.0252(17) 0.0062(15)
C16B 0.035(4) 0.034(4) 0.041(4) 0.017(3) 0.013(3) -0.001(3)
C17B 0.0437(18) 0.025(5) 0.044(3) 0.0197(15) 0.0222(15) 0.009(3)
C18B 0.055(6) 0.036(5) 0.046(6) 0.022(4) 0.024(5) 0.012(4)
C19B 0.036(6) 0.042(12) 0.043(12) 0.017(8) 0.013(8) 0.022(8)
C20B 0.046(7) 0.037(8) 0.024(8) 0.013(6) 0.011(6) 0.010(6)
C21B 0.056(7) 0.029(6) 0.044(7) 0.023(6) 0.018(5) 0.008(5)
C22B 0.047(5) 0.028(4) 0.039(5) 0.022(4) 0.019(4) 0.008(4)
C23B 0.031(9) 0.025(5) 0.039(8) 0.011(5) 0.014(7) 0.006(7)
C24B 0.042(7) 0.046(5) 0.062(7) 0.025(5) 0.022(5) 0.013(5)
C25B 0.032(4) 0.043(5) 0.044(5) 0.014(4) 0.005(4) 0.005(4)
C26B 0.049(4) 0.037(3) 0.058(3) 0.028(2) 0.026(3) 0.015(3)
C27B 0.053(7) 0.047(6) 0.060(7) 0.027(5) 0.010(6) 0.009(6)
C28B 0.063(7) 0.043(5) 0.044(5) 0.020(4) 0.012(5) 0.015(5)
C29B 0.035(9) 0.046(8) 0.052(8) 0.037(7) 0.016(7) 0.017(7)
C30B 0.054(6) 0.038(5) 0.033(5) 0.016(4) 0.005(4) -0.002(5)
C31B 0.058(7) 0.032(7) 0.029(7) 0.006(6) 0.013(6) 0.005(6)
C32A 0.0419(12) 0.0405(12) 0.0558(14) 0.0275(11) 0.0156(11) 0.0003(10)
C33A 0.0608(18) 0.0514(16) 0.0619(18) 0.0311(14) 0.0361(15) 0.0087(13)
C34A 0.0377(15) 0.072(2) 0.083(2) 0.0471(19) 0.0134(15) -0.0008(14)
C35A 0.0604(18) 0.0376(14) 0.0466(16) 0.0242(12) 0.0161(13) 0.0037(12)
C36A 0.077(2) 0.0508(16) 0.0581(16) 0.0320(13) 0.0216(15) 0.0213(17)
C32B 0.0419(12) 0.0405(12) 0.0558(14) 0.0275(11) 0.0156(11) 0.0003(10)
C36B 0.077(2) 0.0508(16) 0.0581(16) 0.0320(13) 0.0216(15) 0.0213(17)

loop_
_atom_type_symbol
_atom_type_description
_atom_type_scat_dispersion_real
_atom_type_scat_dispersion_imag
_atom_type_scat_source
C C 0.0040 0.0020 'International Tables Vol C Tables 4.2.6.8 and 6.1.1.4'
H H 0.0000 0.0000 'International Tables Vol C Tables 4.2.6.8 and 6.1.1.4'
N N 0.0080 0.0040 'International Tables Vol C Tables 4.2.6.8 and 6.1.1.4'
O O 0.0140 0.0070 'International Tables Vol C Tables 4.2.6.8 and 6.1.1.4'

loop_
_geom_angle_atom_site_label_1
_geom_angle_atom_site_label_2
_geom_angle_atom_site_label_3
_geom_angle
_geom_angle_site_symmetry_1
_geom_angle_site_symmetry_3
C1 N1 C8 116.64(15) . .
C5 N1 C1 125.02(16) . .
C5 N1 C8 118.12(15) . .
O1 C1 N1 120.24(18) . .
O1 C1 C2 123.02(18) . .
N1 C1 C2 116.73(16) . .
C3 C2 C1 120.01(17) . .
C6 C2 C1 119.87(17) . .
C6 C2 C3 120.09(17) . .
C3 C3 C2 119.4(2) 2_666 .
C4 C3 C2 120.99(17) . .
C4 C3 C3 119.6(2) . 2_666
C3 C4 C5 120.33(16) . .
C7 C4 C3 119.82(17) . .
C7 C4 C5 119.81(17) . .
O2 C5 N1 119.96(18) . .
O2 C5 C4 123.17(17) . .
N1 C5 C4 116.85(17) . .
C2 C6 H6 119.9 . .
C2 C6 C7 120.29(18) . 2_666
C7 C6 H6 119.9 2_666 .
C4 C7 C6 120.79(18) . 2_666
C4 C7 H7 119.6 . .
C6 C7 H7 119.6 2_666 .
C9 C8 N1 121.67(16) . .
C9 C8 C13 119.22(17) . .
C13 C8 N1 119.05(16) . .
C8 C9 O3A 118.9(4) . .
C8 C9 O3B 115.4(12) . .
C10 C9 C8 120.62(17) . .
C10 C9 O3A 120.0(4) . .
C10 C9 O3B 123.8(12) . .
C9 C10 H10 120.1 . .
C9 C10 C11 119.71(18) . .
C11 C10 H10 120.1 . .
C10 C11 H11 119.4 . .
C10 C11 C12 121.15(19) . .
C12 C11 H11 119.4 . .
C11 C12 C32A 120.93(18) . .
C11 C12 C32B 120.93(18) . .
C13 C12 C11 117.34(17) . .
C13 C12 C32A 121.65(18) . .
C13 C12 C32B 121.65(18) . .
C8 C13 H13 119.1 . .
C12 C13 C8 121.83(18) . .
C12 C13 H13 119.1 . .
C14A O3A C9 115.8(4) . .
O3A C14A C15A 109.8(4) . .
O4A C14A O3A 123.0(5) . .
O4A C14A C15A 127.1(4) . .
C14A C15A H15A 109.1 . .
C14A C15A H15B 109.1 . .
C14A C15A C16A 112.3(3) . .
H15A C15A H15B 107.9 . .
C16A C15A H15A 109.1 . .
C16A C15A H15B 109.1 . .
C17A C16A C15A 121.1(4) . .
C25A C16A C15A 119.7(3) . .
C25A C16A C17A 119.2(5) . .
C16A C17A C18A 122.2(4) . .
C16A C17A C22A 119.5(7) . .
C22A C17A C18A 118.3(5) . .
C17A C18A H18A 119.6 . .
C19A C18A C17A 120.7(4) . .
C19A C18A H18A 119.6 . .
C18A C19A H19A 119.1 . .
C18A C19A C20A 121.9(5) . .
C20A C19A H19A 119.1 . .
C21A C20A C19A 119.2(5) . .
C26A C20A C19A 122.1(5) . .
C26A C20A C21A 118.7(5) . .
C20A C21A C22A 119.2(4) . .
C29A C21A C20A 120.2(5) . .
C29A C21A C22A 120.5(4) . .
C17A C22A C21A 120.6(4) . .
C17A C22A C23A 120.2(5) . .
C21A C22A C23A 119.2(4) . .
C22A C23A C31A 118.5(5) . .
C24A C23A C22A 118.7(5) . .
C24A C23A C31A 122.8(5) . .
C23A C24A H24A 119.8 . .
C25A C24A C23A 120.4(5) . .
C25A C24A H24A 119.8 . .
C16A C25A H25A 119.0 . .
C24A C25A C16A 121.9(4) . .
C24A C25A H25A 119.0 . .
C20A C26A H26A 119.5 . .
C27A C26A C20A 121.0(4) . .
C27A C26A H26A 119.5 . .
C26A C27A H27A 119.9 . .
C28A C27A C26A 120.2(3) . .
C28A C27A H27A 119.9 . .
C27A C28A H28A 119.4 . .
C27A C28A C29A 121.2(4) . .
C29A C28A H28A 119.4 . .
C21A C29A C30A 118.5(4) . .
C28A C29A C21A 118.6(6) . .
C28A C29A C30A 122.9(5) . .
C29A C30A H30A 119.4 . .
C31A C30A C29A 121.2(4) . .
C31A C30A H30A 119.4 . .
C23A C31A H31A 119.0 . .
C30A C31A C23A 122.1(5) . .
C30A C31A H31A 119.0 . .
C14B O3B C9 118.7(13) . .
O3B C14B C15B 110.9(10) . .
O4B C14B O3B 122.8(14) . .
O4B C14B C15B 125.2(13) . .
C14B C15B H15C 109.4 . .
C14B C15B H15D 109.4 . .
H15C C15B H15D 108.0 . .
C16B C15B C14B 111.1(12) . .
C16B C15B H15C 109.4 . .
C16B C15B H15D 109.4 . .
C17B C16B C15B 122.0(9) . .
C25B C16B C15B 117.5(7) . .
C25B C16B C17B 120.4(10) . .
C16B C17B C18B 123.2(12) . .
C16B C17B C22B 118.4(15) . .
C22B C17B C18B 118.1(12) . .
C17B C18B H18B 119.9 . .
C19B C18B C17B 120.2(10) . .
C19B C18B H18B 119.9 . .
C18B C19B H19B 118.7 . .
C18B C19B C20B 122.5(11) . .
C20B C19B H19B 118.7 . .
C19B C20B C21B 119.1(12) . .
C26B C20B C19B 122.5(12) . .
C26B C20B C21B 117.4(12) . .
C22B C21B C20B 118.6(9) . .
C22B C21B C29B 120.4(10) . .
C29B C21B C20B 120.9(9) . .
C21B C22B C17B 121.4(11) . .
C21B C22B C23B 118.2(8) . .
C23B C22B C17B 120.4(12) . .
C24B C23B C22B 118.6(11) . .
C24B C23B C31B 122.4(11) . .
C31B C23B C22B 118.9(11) . .
C23B C24B H24B 119.6 . .
C25B C24B C23B 120.7(11) . .
C25B C24B H24B 119.6 . .
C16B C25B C24B 121.0(7) . .
C16B C25B H25B 119.5 . .
C24B C25B H25B 119.5 . .
C20B C26B H26B 119.1 . .
C20B C26B C27B 121.8(15) . .
C27B C26B H26B 119.1 . .
C26B C27B H27B 120.4 . .
C28B C27B C26B 119.2(11) . .
C28B C27B H27B 120.4 . .
C27B C28B H28B 119.3 . .
C27B C28B C29B 121.5(10) . .
C29B C28B H28B 119.3 . .
C21B C29B C30B 120.0(11) . .
C28B C29B C21B 118.6(12) . .
C28B C29B C30B 121.3(11) . .
C29B C30B H30B 121.0 . .
C31B C30B C29B 117.9(10) . .
C31B C30B H30B 121.0 . .
C23B C31B H31B 117.9 . .
C30B C31B C23B 124.3(13) . .
C30B C31B H31B 117.9 . .
C12 C32A C33A 111.34(18) . .
C34A C32A C12 110.47(18) . .
C34A C32A C33A 106.6(2) . .
C34A C32A C35A 110.2(2) . .
C35A C32A C12 108.93(18) . .
C35A C32A C33A 109.3(2) . .
C32A C33A H33A 109.5 . .
C32A C33A H33B 109.5 . .
C32A C33A H33C 109.5 . .
H33A C33A H33B 109.5 . .
H33A C33A H33C 109.5 . .
H33B C33A H33C 109.5 . .
C32A C34A H34A 109.5 . .
C32A C34A H34B 109.5 . .
C32A C34A H34C 109.5 . .
H34A C34A H34B 109.5 . .
H34A C34A H34C 109.5 . .
H34B C34A H34C 109.5 . .
C32A C35A H35A 108.2 . .
C32A C35A H35B 108.2 . .
C32A C35A C36A 116.4(6) . .
H35A C35A H35B 107.3 . .
C36A C35A H35A 108.2 . .
C36A C35A H35B 108.2 . .
C35A C36A H36A 109.5 . .
C35A C36A H36B 109.5 . .
C35A C36A H36C 109.5 . .
H36A C36A H36B 109.5 . .
H36A C36A H36C 109.5 . .
H36B C36A H36C 109.5 . .
C12 C32B C33B 105.6(10) . .
C12 C32B C34B 107.1(9) . .
C33B C32B C34B 103.3(12) . .
C35B C32B C12 113.2(9) . .
C35B C32B C33B 118.7(12) . .
C35B C32B C34B 108.1(12) . .
C32B C33B H33D 109.5 . .
C32B C33B H33E 109.5 . .
C32B C33B H33F 109.5 . .
H33D C33B H33E 109.5 . .
H33D C33B H33F 109.5 . .
H33E C33B H33F 109.5 . .
C32B C34B H34D 109.5 . .
C32B C34B H34E 109.5 . .
C32B C34B H34F 109.5 . .
H34D C34B H34E 109.5 . .
H34D C34B H34F 109.5 . .
H34E C34B H34F 109.5 . .
C32B C35B H35C 108.4 . .
C32B C35B H35D 108.4 . .
C32B C35B C36B 115(3) . .
H35C C35B H35D 107.5 . .
C36B C35B H35C 108.4 . .
C36B C35B H35D 108.4 . .
C35B C36B H36D 109.5 . .
C35B C36B H36E 109.5 . .
C35B C36B H36F 109.5 . .
H36D C36B H36E 109.5 . .
H36D C36B H36F 109.5 . .
H36E C36B H36F 109.5 . .

loop_
_geom_bond_atom_site_label_1
_geom_bond_atom_site_label_2
_geom_bond_distance
_geom_bond_site_symmetry_2
O1 C1 1.214(2) .
O2 C5 1.210(2) .
N1 C1 1.407(2) .
N1 C5 1.398(2) .
N1 C8 1.442(2) .
C1 C2 1.479(3) .
C2 C3 1.413(2) .
C2 C6 1.370(3) .
C3 C3 1.406(4) 2_666
C3 C4 1.405(3) .
C4 C5 1.478(3) .
C4 C7 1.376(3) .
C6 H6 0.9500 .
C6 C7 1.399(3) 2_666
C7 C6 1.399(3) 2_666
C7 H7 0.9500 .
C8 C9 1.371(3) .
C8 C13 1.386(2) .
C9 C10 1.368(3) .
C9 O3A 1.409(4) .
C9 O3B 1.408(8) .
C10 H10 0.9500 .
C10 C11 1.388(3) .
C11 H11 0.9500 .
C11 C12 1.391(3) .
C12 C13 1.383(3) .
C12 C32A 1.532(3) .
C12 C32B 1.532(3) .
C13 H13 0.9500 .
O3A C14A 1.354(5) .
O4A C14A 1.190(5) .
C14A C15A 1.506(5) .
C15A H15A 0.9900 .
C15A H15B 0.9900 .
C15A C16A 1.514(5) .
C16A C17A 1.402(7) .
C16A C25A 1.392(4) .
C17A C18A 1.445(10) .
C17A C22A 1.418(6) .
C18A H18A 0.9500 .
C18A C19A 1.347(6) .
C19A H19A 0.9500 .
C19A C20A 1.425(6) .
C20A C21A 1.417(5) .
C20A C26A 1.395(5) .
C21A C22A 1.423(4) .
C21A C29A 1.416(6) .
C22A C23A 1.425(6) .
C23A C24A 1.393(6) .
C23A C31A 1.430(7) .
C24A H24A 0.9500 .
C24A C25A 1.383(7) .
C25A H25A 0.9500 .
C26A H26A 0.9500 .
C26A C27A 1.389(6) .
C27A H27A 0.9500 .
C27A C28A 1.376(4) .
C28A H28A 0.9500 .
C28A C29A 1.399(6) .
C29A C30A 1.432(9) .
C30A H30A 0.9500 .
C30A C31A 1.337(7) .
C31A H31A 0.9500 .
O3B C14B 1.354(12) .
O4B C14B 1.187(11) .
C14B C15B 1.499(11) .
C15B H15C 0.9900 .
C15B H15D 0.9900 .
C15B C16B 1.498(10) .
C16B C17B 1.405(14) .
C16B C25B 1.384(9) .
C17B C18B 1.44(2) .
C17B C22B 1.425(12) .
C18B H18B 0.9500 .
C18B C19B 1.343(12) .
C19B H19B 0.9500 .
C19B C20B 1.417(11) .
C20B C21B 1.428(12) .
C20B C26B 1.381(13) .
C21B C22B 1.406(10) .
C21B C29B 1.409(12) .
C22B C23B 1.420(11) .
C23B C24B 1.396(11) .
C23B C31B 1.413(13) .
C24B H24B 0.9500 .
C24B C25B 1.389(10) .
C25B H25B 0.9500 .
C26B H26B 0.9500 .
C26B C27B 1.407(14) .
C27B H27B 0.9500 .
C27B C28B 1.382(11) .
C28B H28B 0.9500 .
C28B C29B 1.390(12) .
C29B C30B 1.445(15) .
C30B H30B 0.9500 .
C30B C31B 1.318(12) .
C31B H31B 0.9500 .
C32A C33A 1.551(3) .
C32A C34A 1.517(3) .
C32A C35A 1.518(3) .
C33A H33A 0.9800 .
C33A H33B 0.9800 .
C33A H33C 0.9800 .
C34A H34A 0.9800 .
C34A H34B 0.9800 .
C34A H34C 0.9800 .
C35A H35A 0.9900 .
C35A H35B 0.9900 .
C35A C36A 1.519(11) .
C36A H36A 0.9800 .
C36A H36B 0.9800 .
C36A H36C 0.9800 .
C32B C33B 1.544(10) .
C32B C34B 1.562(10) .
C32B C35B 1.488(10) .
C33B H33D 0.9800 .
C33B H33E 0.9800 .
C33B H33F 0.9800 .
C34B H34D 0.9800 .
C34B H34E 0.9800 .
C34B H34F 0.9800 .
C35B H35C 0.9900 .
C35B H35D 0.9900 .
C35B C36B 1.519(15) .
C36B H36D 0.9800 .
C36B H36E 0.9800 .
C36B H36F 0.9800 .

loop_
_geom_torsion_atom_site_label_1
_geom_torsion_atom_site_label_2
_geom_torsion_atom_site_label_3
_geom_torsion_atom_site_label_4
_geom_torsion
_geom_torsion_site_symmetry_1
_geom_torsion_site_symmetry_2
_geom_torsion_site_symmetry_3
_geom_torsion_site_symmetry_4
O1 C1 C2 C3 -178.11(17) . . . .
O1 C1 C2 C6 -0.1(3) . . . .
N1 C1 C2 C3 0.7(2) . . . .
N1 C1 C2 C6 178.72(16) . . . .
N1 C8 C9 C10 173.69(18) . . . .
N1 C8 C9 O3A 1.5(4) . . . .
N1 C8 C9 O3B -11.6(8) . . . .
N1 C8 C13 C12 -174.27(18) . . . .
C1 N1 C5 O2 179.20(17) . . . .
C1 N1 C5 C4 -2.7(2) . . . .
C1 N1 C8 C9 -76.1(2) . . . .
C1 N1 C8 C13 101.2(2) . . . .
C1 C2 C3 C3 177.37(18) . . . 2_666
C1 C2 C3 C4 -2.6(2) . . . .
C1 C2 C6 C7 -177.26(16) . . . 2_666
C2 C3 C4 C5 1.9(2) . . . .
C2 C3 C4 C7 179.53(16) . . . .
C3 C2 C6 C7 0.8(3) . . . 2_666
C3 C3 C4 C5 -178.05(18) 2_666 . . .
C3 C3 C4 C7 -0.4(3) 2_666 . . .
C3 C4 C5 O2 178.73(17) . . . .
C3 C4 C5 N1 0.7(2) . . . .
C3 C4 C7 C6 0.3(3) . . . 2_666
C5 N1 C1 O1 -179.17(16) . . . .
C5 N1 C1 C2 2.0(2) . . . .
C5 N1 C8 C9 109.1(2) . . . .
C5 N1 C8 C13 -73.7(2) . . . .
C5 C4 C7 C6 177.97(17) . . . 2_666
C6 C2 C3 C3 -0.6(3) . . . 2_666
C6 C2 C3 C4 179.42(16) . . . .
C7 C4 C5 O2 1.1(3) . . . .
C7 C4 C5 N1 -176.99(15) . . . .
C8 N1 C1 O1 6.4(2) . . . .
C8 N1 C1 C2 -172.49(14) . . . .
C8 N1 C5 O2 -6.4(2) . . . .
C8 N1 C5 C4 171.75(15) . . . .
C8 C9 C10 C11 1.3(3) . . . .
C8 C9 O3A C14A -97.6(8) . . . .
C8 C9 O3B C14B -112(2) . . . .
C9 C8 C13 C12 3.1(3) . . . .
C9 C10 C11 C12 1.6(3) . . . .
C9 O3A C14A O4A -7.5(13) . . . .
C9 O3A C14A C15A 175.8(6) . . . .
C9 O3B C14B O4B 4(4) . . . .
C9 O3B C14B C15B 173.3(18) . . . .
C10 C9 O3A C14A 90.2(8) . . . .
C10 C9 O3B C14B 62(3) . . . .
C10 C11 C12 C13 -2.1(3) . . . .
C10 C11 C12 C32A -179.0(2) . . . .
C10 C11 C12 C32B -179.0(2) . . . .
C11 C12 C13 C8 -0.2(3) . . . .
C11 C12 C32A C33A -167.1(2) . . . .
C11 C12 C32A C34A -48.8(3) . . . .
C11 C12 C32A C35A 72.4(3) . . . .
C11 C12 C32B C33B -100.9(10) . . . .
C11 C12 C32B C34B 8.7(9) . . . .
C11 C12 C32B C35B 127.7(9) . . . .
C12 C32A C35A C36A 62.7(5) . . . .
C12 C32B C35B C36B -58(6) . . . .
C13 C8 C9 C10 -3.6(3) . . . .
C13 C8 C9 O3A -175.8(3) . . . .
C13 C8 C9 O3B 171.1(8) . . . .
C13 C12 C32A C33A 16.2(3) . . . .
C13 C12 C32A C34A 134.4(2) . . . .
C13 C12 C32A C35A -104.4(2) . . . .
C13 C12 C32B C33B 82.4(10) . . . .
C13 C12 C32B C34B -168.1(9) . . . .
C13 C12 C32B C35B -49.1(10) . . . .
O3A C9 C10 C11 173.4(3) . . . .
O3A C14A C15A C16A -60.8(8) . . . .
O4A C14A C15A C16A 122.7(7) . . . .
C14A C15A C16A C17A -77.0(15) . . . .
C14A C15A C16A C25A 104.0(4) . . . .
C15A C16A C17A C18A 4(3) . . . .
C15A C16A C17A C22A -177.1(13) . . . .
C15A C16A C25A C24A 177.8(4) . . . .
C16A C17A C18A C19A 179.7(15) . . . .
C16A C17A C22A C21A 177.9(14) . . . .
C16A C17A C22A C23A 0(3) . . . .
C17A C16A C25A C24A -1.3(14) . . . .
C17A C18A C19A C20A 1.1(16) . . . .
C17A C22A C23A C24A -3.0(15) . . . .
C17A C22A C23A C31A 178.0(14) . . . .
C18A C17A C22A C21A -3(3) . . . .
C18A C17A C22A C23A 179.3(13) . . . .
C18A C19A C20A C21A -0.5(8) . . . .
C18A C19A C20A C26A 178.7(4) . . . .
C19A C20A C21A C22A -1.8(6) . . . .
C19A C20A C21A C29A 177.2(6) . . . .
C19A C20A C26A C27A -177.0(4) . . . .
C20A C21A C22A C17A 3.5(14) . . . .
C20A C21A C22A C23A -178.7(3) . . . .
C20A C21A C29A C28A -0.1(10) . . . .
C20A C21A C29A C30A 179.3(6) . . . .
C20A C26A C27A C28A -0.4(5) . . . .
C21A C20A C26A C27A 2.2(5) . . . .
C21A C22A C23A C24A 179.2(4) . . . .
C21A C22A C23A C31A 0.2(6) . . . .
C21A C29A C30A C31A -1.5(11) . . . .
C22A C17A C18A C19A 1(3) . . . .
C22A C21A C29A C28A 179.0(5) . . . .
C22A C21A C29A C30A -1.7(10) . . . .
C22A C23A C24A C25A 3.7(7) . . . .
C22A C23A C31A C30A -3.3(9) . . . .
C23A C24A C25A C16A -1.6(7) . . . .
C24A C23A C31A C30A 177.7(5) . . . .
C25A C16A C17A C18A -177.1(15) . . . .
C25A C16A C17A C22A 2(3) . . . .
C26A C20A C21A C22A 179.0(3) . . . .
C26A C20A C21A C29A -2.0(7) . . . .
C26A C27A C28A C29A -1.7(7) . . . .
C27A C28A C29A C21A 1.9(10) . . . .
C27A C28A C29A C30A -177.3(6) . . . .
C28A C29A C30A C31A 177.8(7) . . . .
C29A C21A C22A C17A -175.6(15) . . . .
C29A C21A C22A C23A 2.3(7) . . . .
C29A C30A C31A C23A 4.0(10) . . . .
C31A C23A C24A C25A -177.3(5) . . . .
O3B C9 C10 C11 -172.9(9) . . . .
O3B C14B C15B C16B -78(2) . . . .
O4B C14B C15B C16B 91(3) . . . .
C14B C15B C16B C17B 101(4) . . . .
C14B C15B C16B C25B -75.4(11) . . . .
C15B C16B C17B C18B 4(8) . . . .
C15B C16B C17B C22B 177(3) . . . .
C15B C16B C25B C24B 179.3(8) . . . .
C16B C17B C18B C19B 173(4) . . . .
C16B C17B C22B C21B -174(4) . . . .
C16B C17B C22B C23B 8(7) . . . .
C17B C16B C25B C24B 3(4) . . . .
C17B C18B C19B C20B 2(4) . . . .
C17B C22B C23B C24B -4(4) . . . .
C17B C22B C23B C31B 178(4) . . . .
C18B C17B C22B C21B 0(7) . . . .
C18B C17B C22B C23B -179(4) . . . .
C18B C19B C20B C21B -3(2) . . . .
C18B C19B C20B C26B -171.7(16) . . . .
C19B C20B C21B C22B 2(2) . . . .
C19B C20B C21B C29B -177.1(18) . . . .
C19B C20B C26B C27B 176.8(16) . . . .
C20B C21B C22B C17B -1(4) . . . .
C20B C21B C22B C23B 177.8(13) . . . .
C20B C21B C29B C28B 4(3) . . . .
C20B C21B C29B C30B -175.2(17) . . . .
C20B C26B C27B C28B -5(3) . . . .
C21B C20B C26B C27B 8(3) . . . .
C21B C22B C23B C24B 176.7(13) . . . .
C21B C22B C23B C31B -1.1(19) . . . .
C21B C29B C30B C31B -4(3) . . . .
C22B C17B C18B C19B -1(7) . . . .
C22B C21B C29B C28B -175.0(16) . . . .
C22B C21B C29B C30B 5(3) . . . .
C22B C23B C24B C25B 0(2) . . . .
C22B C23B C31B C30B 2(2) . . . .
C23B C24B C25B C16B 0.7(17) . . . .
C24B C23B C31B C30B -175.3(13) . . . .
C25B C16B C17B C18B -180(4) . . . .
C25B C16B C17B C22B -7(7) . . . .
C26B C20B C21B C22B 171.7(15) . . . .
C26B C20B C21B C29B -8(3) . . . .
C26B C27B C28B C29B 1(2) . . . .
C27B C28B C29B C21B -1(3) . . . .
C27B C28B C29B C30B 178.4(15) . . . .
C28B C29B C30B C31B 176.3(17) . . . .
C29B C21B C22B C17B 178(4) . . . .
C29B C21B C22B C23B -2.8(19) . . . .
C29B C30B C31B C23B 0(2) . . . .
C31B C23B C24B C25B 177.9(10) . . . .
C32A C12 C13 C8 176.64(19) . . . .
C33A C32A C35A C36A -59.1(5) . . . .
C34A C32A C35A C36A -175.9(5) . . . .
C32B C12 C13 C8 176.64(19) . . . .
C33B C32B C35B C36B 177(6) . . . .
C34B C32B C35B C36B 60(6) . . . .
